data_2243928
loop_
_publ_author_name
'Pokhodylo, Nazariy T.'
'Slyvka, Yurii'
'Pavlyuk, Volodymyr'

_publ_section_title
;
 Synthesis, crystal structure and Hirshfeld surface analysis of
 5-cyclopropyl-<i>N</i>-(2-hydroxyethyl)-1-(4-methylphenyl)-1<i>H</i>-1,2,3-triazole-4-carboxamide
;
_journal_coeditor_code HB7983
_journal_issue 10
_journal_name_full 'Acta Crystallographica Section E'
_journal_page_first
;
;
_journal_paper_doi 10.1107/S2056989021009774
_journal_volume 77
_journal_year 2021
_chemical_formula_iupac 'C15 H18 N4 O2'
_chemical_formula_moiety 'C15 H18 N4 O2'
_chemical_formula_sum 'C15 H18 N4 O2'
_chemical_formula_weight 286.33
_chemical_name_systematic
5-Cyclopropyl-<i>N</i>-(2-hydroxyethyl)-1-(4-methylphenyl)-1<i>H</i>-1,2,3-triazole-4-carboxamide
_space_group_crystal_system monoclinic
_space_group_IT_number 14
_space_group_name_Hall '-P 2ybc'
_space_group_name_H-M_alt 'P 1 21/c 1'
_atom_sites_solution_hydrogens mixed
_atom_sites_solution_primary dual
_audit_creation_method
;
Olex2 1.2
(compiled 2018.05.29 svn.r3508 for OlexSys, GUI svn.r5506)
;
_cell_angle_alpha 90
_cell_angle_beta 108.040(4)
_cell_angle_gamma 90
_cell_formula_units_Z 4
_cell_length_a 14.3158(6)
_cell_length_b 8.3972(3)
_cell_length_c 13.0871(4)
_cell_measurement_reflns_used 1679
_cell_measurement_temperature 293(2)
_cell_measurement_theta_max 26.37
_cell_measurement_theta_min 2.85
_cell_volume 1495.90(10)
_computing_cell_refinement
;
CrysAlis CCD (Oxford Diffraction, 2004)
;
_computing_data_collection
;
CrysAlis CCD (Oxford Diffraction, 2004)
;
_computing_data_reduction
;
CrysAlis RED (Oxford Diffraction, 2004)
;
_computing_molecular_graphics
;
<i>OLEX2</i> (Dolomanov <i>et al.</i>,  2009)
;
_computing_publication_material
;
<i>OLEX2</i> (Dolomanov <i>et al.</i>,  2009)
;
_computing_structure_refinement
;
ShelXL (Sheldrick, 2015b)
;
_computing_structure_solution
;
ShelXT (Sheldrick, 2015a)
;
_diffrn_ambient_temperature 293(2)
_diffrn_measured_fraction_theta_full 0.998
_diffrn_measured_fraction_theta_max 0.998
_diffrn_measurement_device_type 'Oxford Diffraction Xcalibur3 CCD'
_diffrn_measurement_method \w
_diffrn_radiation_type MoK\a
_diffrn_radiation_wavelength 0.71073
_diffrn_reflns_av_R_equivalents 0.0322
_diffrn_reflns_av_unetI/netI 0.0374
_diffrn_reflns_limit_h_max 17
_diffrn_reflns_limit_h_min -17
_diffrn_reflns_limit_k_max 9
_diffrn_reflns_limit_k_min -9
_diffrn_reflns_limit_l_max 8
_diffrn_reflns_limit_l_min -15
_diffrn_reflns_number 8400
_diffrn_reflns_theta_full 24.998
_diffrn_reflns_theta_max 24.998
_diffrn_reflns_theta_min 2.850
_exptl_absorpt_coefficient_mu 0.087
_exptl_absorpt_correction_T_max 0.988
_exptl_absorpt_correction_T_min 0.935
_exptl_absorpt_correction_type multi-scan
_exptl_absorpt_process_details
;
(CrysAlis RED; Oxford Diffraction, 2004)
;
_exptl_crystal_colour 'clear colourless'
_exptl_crystal_density_diffrn 1.271
_exptl_crystal_density_method 'not measured'
_exptl_crystal_description lamina
_exptl_crystal_F_000 608
_exptl_crystal_size_max 0.5
_exptl_crystal_size_mid 0.4
_exptl_crystal_size_min 0.06
_refine_diff_density_max 0.140
_refine_diff_density_min -0.196
_refine_ls_extinction_method none
_refine_ls_goodness_of_fit_ref 1.050
_refine_ls_hydrogen_treatment mixed
_refine_ls_matrix_type full
_refine_ls_number_parameters 199
_refine_ls_number_reflns 2632
_refine_ls_number_restraints 0
_refine_ls_restrained_S_all 1.050
_refine_ls_R_factor_all 0.0904
_refine_ls_R_factor_gt 0.0468
_refine_ls_shift/su_max 0.000
_refine_ls_shift/su_mean 0.000
_refine_ls_structure_factor_coef Fsqd
_refine_ls_weighting_details 'w=1/[\s^2^(Fo^2^)+(0.0350P)^2^+0.1800P] where P=(Fo^2^+2Fc^2^)/3'
_refine_ls_weighting_scheme calc
_refine_ls_wR_factor_gt 0.0892
_refine_ls_wR_factor_ref 0.0991
_reflns_number_gt 1621
_reflns_number_total 2632
_reflns_threshold_expression 'I > 2\s(I)'
_cod_data_source_file hb7983sup1.cif
_cod_data_source_block I
_cod_database_code 2243928
_shelx_space_group_comment
;
The symmetry employed for this shelxl refinement is uniquely defined
by the following loop, which should always be used as a source of
symmetry information in preference to the above space-group names.
They are only intended as comments.
;
_shelx_estimated_absorpt_t_min 0.958
_shelx_estimated_absorpt_t_max 0.995

loop_
_space_group_symop_operation_xyz
'x, y, z'
'-x, y+1/2, -z+1/2'
'-x, -y, -z'
'x, -y-1/2, z-1/2'

loop_
_atom_site_type_symbol
_atom_site_label
_atom_site_fract_x
_atom_site_fract_y
_atom_site_fract_z
_atom_site_U_iso_or_equiv
_atom_site_adp_type
_atom_site_calc_flag
_atom_site_occupancy
_atom_site_disorder_assembly
_atom_site_disorder_group
O O1 0.13456(11) 0.3294(2) 0.60427(12) 0.0974(5) Uani d 1 . .
O O2 0.06831(14) 0.3928(2) 0.21808(14) 0.1042(6) Uani d 1 . .
H H2 0.092(2) 0.318(4) 0.177(3) 0.171(14) Uiso d 1 . .
N N1 0.44653(12) 0.35154(18) 0.67420(11) 0.0570(4) Uani d 1 . .
N N2 0.43955(13) 0.3492(2) 0.56776(12) 0.0687(5) Uani d 1 . .
N N3 0.34622(13) 0.3512(2) 0.51377(12) 0.0680(5) Uani d 1 . .
N N4 0.14491(15) 0.3789(3) 0.44072(15) 0.0846(6) Uani d 1 . .
H H4 0.1840(16) 0.397(3) 0.4005(17) 0.090(7) Uiso d 1 . .
C C1 0.54283(14) 0.3518(2) 0.75104(14) 0.0573(5) Uani d 1 . .
C C2 0.56125(17) 0.2755(2) 0.84840(16) 0.0660(6) Uani d 1 . .
H H2A 0.510965 0.223701 0.866145 0.079 Uiso calc 1 . .
C C3 0.65554(19) 0.2771(3) 0.91933(17) 0.0755(6) Uani d 1 . .
H H3 0.667851 0.226965 0.985570 0.091 Uiso calc 1 . .
C C4 0.73224(17) 0.3510(3) 0.89461(18) 0.0754(6) Uani d 1 . .
C C5 0.71121(17) 0.4244(3) 0.79535(19) 0.0768(6) Uani d 1 . .
H H5 0.761557 0.474207 0.776551 0.092 Uiso calc 1 . .
C C6 0.61784(16) 0.4254(2) 0.72389(17) 0.0658(5) Uani d 1 . .
H H6 0.605361 0.475465 0.657611 0.079 Uiso calc 1 . .
C C7 0.83533(18) 0.3513(4) 0.9729(2) 0.1156(10) Uani d 1 . .
H H7A 0.853395 0.457928 0.997559 0.173 Uiso calc 1 . .
H H7B 0.880342 0.311663 0.937725 0.173 Uiso calc 1 . .
H H7C 0.837630 0.284323 1.033110 0.173 Uiso calc 1 . .
C C8 0.35570(14) 0.3551(2) 0.68719(14) 0.0546(5) Uani d 1 . .
C C9 0.29293(14) 0.3532(2) 0.58406(14) 0.0583(5) Uani d 1 . .
C C10 0.18463(16) 0.3519(2) 0.54485(16) 0.0671(5) Uani d 1 . .
C C11 0.33673(14) 0.3634(2) 0.79130(14) 0.0616(5) Uani d 1 . .
H H11 0.329955 0.260032 0.823068 0.074 Uiso calc 1 . .
C C12 0.27363(19) 0.4924(3) 0.81202(17) 0.0882(7) Uani d 1 . .
H H12A 0.249069 0.572020 0.756496 0.106 Uiso calc 1 . .
H H12B 0.228996 0.465129 0.851979 0.106 Uiso calc 1 . .
C C13 0.37951(19) 0.4924(3) 0.87037(17) 0.0791(7) Uani d 1 . .
H H13A 0.399859 0.464995 0.946092 0.095 Uiso calc 1 . .
H H13B 0.419936 0.571906 0.850592 0.095 Uiso calc 1 . .
C C14 0.03984(18) 0.3804(3) 0.38523(18) 0.0979(8) Uani d 1 . .
H H14A 0.016031 0.489258 0.378087 0.117 Uiso calc 1 . .
H H14B 0.005972 0.321759 0.427025 0.117 Uiso calc 1 . .
C C15 0.01844(17) 0.3080(3) 0.27817(18) 0.0946(8) Uani d 1 . .
H H15A 0.039484 0.197635 0.285111 0.114 Uiso calc 1 . .
H H15B -0.051722 0.310769 0.241585 0.114 Uiso calc 1 . .

loop_
_atom_site_aniso_label
_atom_site_aniso_U_11
_atom_site_aniso_U_22
_atom_site_aniso_U_33
_atom_site_aniso_U_12
_atom_site_aniso_U_13
_atom_site_aniso_U_23
O1 0.0884(11) 0.1413(16) 0.0775(10) -0.0021(10) 0.0476(9) 0.0143(9)
O2 0.1267(15) 0.1162(15) 0.0851(12) -0.0073(11) 0.0552(11) -0.0083(10)
N1 0.0729(11) 0.0568(10) 0.0487(9) -0.0034(8) 0.0296(8) -0.0040(8)
N2 0.0769(13) 0.0840(13) 0.0532(10) -0.0042(10) 0.0317(9) -0.0090(9)
N3 0.0760(13) 0.0828(13) 0.0525(9) -0.0047(10) 0.0302(9) -0.0081(8)
N4 0.0674(13) 0.1313(18) 0.0594(12) -0.0073(11) 0.0258(10) 0.0050(11)
C1 0.0700(14) 0.0492(12) 0.0575(12) 0.0002(10) 0.0271(11) -0.0064(10)
C2 0.0834(17) 0.0572(13) 0.0609(13) -0.0025(11) 0.0273(12) -0.0031(10)
C3 0.0962(19) 0.0669(15) 0.0621(13) 0.0136(13) 0.0228(14) -0.0030(11)
C4 0.0750(16) 0.0746(15) 0.0752(15) 0.0140(13) 0.0209(12) -0.0165(13)
C5 0.0738(17) 0.0738(16) 0.0895(17) 0.0014(12) 0.0349(14) -0.0096(13)
C6 0.0758(15) 0.0599(13) 0.0684(13) 0.0026(11) 0.0322(12) 0.0003(10)
C7 0.0830(19) 0.155(3) 0.1007(19) 0.0267(17) 0.0160(15) -0.0231(18)
C8 0.0729(13) 0.0448(11) 0.0535(11) -0.0021(10) 0.0304(10) -0.0007(9)
C9 0.0719(14) 0.0575(13) 0.0538(12) -0.0048(10) 0.0315(10) -0.0014(10)
C10 0.0796(15) 0.0702(14) 0.0591(13) -0.0042(12) 0.0328(12) -0.0001(11)
C11 0.0893(15) 0.0516(12) 0.0536(11) -0.0055(11) 0.0364(10) -0.0003(10)
C12 0.116(2) 0.0920(18) 0.0739(15) 0.0236(15) 0.0541(15) 0.0002(12)
C13 0.116(2) 0.0663(15) 0.0657(13) -0.0099(13) 0.0447(14) -0.0104(11)
C14 0.0787(18) 0.147(2) 0.0738(15) 0.0057(15) 0.0315(13) -0.0002(15)
C15 0.0722(16) 0.125(2) 0.0884(18) -0.0097(14) 0.0268(14) -0.0072(15)

loop_
_atom_type_symbol
_atom_type_description
_atom_type_scat_dispersion_real
_atom_type_scat_dispersion_imag
_atom_type_scat_source
C C 0.0033 0.0016 'International Tables Vol C Tables 4.2.6.8 and 6.1.1.4'
H H 0.0000 0.0000 'International Tables Vol C Tables 4.2.6.8 and 6.1.1.4'
N N 0.0061 0.0033 'International Tables Vol C Tables 4.2.6.8 and 6.1.1.4'
O O 0.0106 0.0060 'International Tables Vol C Tables 4.2.6.8 and 6.1.1.4'

loop_
_geom_angle_atom_site_label_1
_geom_angle_atom_site_label_2
_geom_angle_atom_site_label_3
_geom_angle_site_symmetry_1
_geom_angle_site_symmetry_3
_geom_angle
_geom_angle_publ_flag
C15 O2 H2 . . 108(2) ?
N2 N1 C1 . . 117.80(15) ?
C8 N1 N2 . . 110.87(15) ?
C8 N1 C1 . . 131.32(15) ?
N3 N2 N1 . . 106.95(14) ?
N2 N3 C9 . . 109.13(15) ?
C10 N4 H4 . . 119.3(14) ?
C10 N4 C14 . . 124.32(19) ?
C14 N4 H4 . . 116.4(14) ?
C2 C1 N1 . . 121.04(18) ?
C2 C1 C6 . . 120.41(19) ?
C6 C1 N1 . . 118.51(17) ?
C1 C2 H2A . . 120.5 ?
C1 C2 C3 . . 119.0(2) ?
C3 C2 H2A . . 120.5 ?
C2 C3 H3 . . 119.1 ?
C2 C3 C4 . . 121.9(2) ?
C4 C3 H3 . . 119.1 ?
C3 C4 C7 . . 121.3(2) ?
C5 C4 C3 . . 117.5(2) ?
C5 C4 C7 . . 121.2(2) ?
C4 C5 H5 . . 119.2 ?
C6 C5 C4 . . 121.7(2) ?
C6 C5 H5 . . 119.2 ?
C1 C6 H6 . . 120.2 ?
C5 C6 C1 . . 119.6(2) ?
C5 C6 H6 . . 120.2 ?
C4 C7 H7A . . 109.5 ?
C4 C7 H7B . . 109.5 ?
C4 C7 H7C . . 109.5 ?
H7A C7 H7B . . 109.5 ?
H7A C7 H7C . . 109.5 ?
H7B C7 H7C . . 109.5 ?
N1 C8 C9 . . 103.70(15) ?
N1 C8 C11 . . 124.99(17) ?
C9 C8 C11 . . 131.29(17) ?
N3 C9 C8 . . 109.33(17) ?
N3 C9 C10 . . 120.82(17) ?
C8 C9 C10 . . 129.85(16) ?
O1 C10 N4 . . 122.1(2) ?
O1 C10 C9 . . 122.64(19) ?
N4 C10 C9 . . 115.29(17) ?
C8 C11 H11 . . 115.0 ?
C8 C11 C12 . . 119.99(17) ?
C8 C11 C13 . . 121.51(16) ?
C12 C11 H11 . . 115.0 ?
C12 C11 C13 . . 59.16(14) ?
C13 C11 H11 . . 115.0 ?
C11 C12 H12A . . 117.7 ?
C11 C12 H12B . . 117.7 ?
H12A C12 H12B . . 114.8 ?
C13 C12 C11 . . 60.56(14) ?
C13 C12 H12A . . 117.7 ?
C13 C12 H12B . . 117.7 ?
C11 C13 H13A . . 117.7 ?
C11 C13 H13B . . 117.7 ?
C12 C13 C11 . . 60.28(14) ?
C12 C13 H13A . . 117.7 ?
C12 C13 H13B . . 117.7 ?
H13A C13 H13B . . 114.9 ?
N4 C14 H14A . . 109.5 ?
N4 C14 H14B . . 109.5 ?
N4 C14 C15 . . 110.52(19) ?
H14A C14 H14B . . 108.1 ?
C15 C14 H14A . . 109.5 ?
C15 C14 H14B . . 109.5 ?
O2 C15 C14 . . 109.4(2) ?
O2 C15 H15A . . 109.8 ?
O2 C15 H15B . . 109.8 ?
C14 C15 H15A . . 109.8 ?
C14 C15 H15B . . 109.8 ?
H15A C15 H15B . . 108.3 ?

loop_
_geom_bond_atom_site_label_1
_geom_bond_atom_site_label_2
_geom_bond_site_symmetry_2
_geom_bond_distance
_geom_bond_publ_flag
O1 C10 . 1.224(2) ?
O2 H2 . 0.95(3) ?
O2 C15 . 1.408(3) ?
N1 N2 . 1.3655(19) ?
N1 C1 . 1.433(2) ?
N1 C8 . 1.363(2) ?
N2 N3 . 1.304(2) ?
N3 C9 . 1.365(2) ?
N4 H4 . 0.89(2) ?
N4 C10 . 1.324(3) ?
N4 C14 . 1.454(3) ?
C1 C2 . 1.377(3) ?
C1 C6 . 1.378(3) ?
C2 H2A . 0.9300 ?
C2 C3 . 1.381(3) ?
C3 H3 . 0.9300 ?
C3 C4 . 1.384(3) ?
C4 C5 . 1.384(3) ?
C4 C7 . 1.514(3) ?
C5 H5 . 0.9300 ?
C5 C6 . 1.374(3) ?
C6 H6 . 0.9300 ?
C7 H7A . 0.9600 ?
C7 H7B . 0.9600 ?
C7 H7C . 0.9600 ?
C8 C9 . 1.370(2) ?
C8 C11 . 1.471(2) ?
C9 C10 . 1.475(3) ?
C11 H11 . 0.9800 ?
C11 C12 . 1.488(3) ?
C11 C13 . 1.492(3) ?
C12 H12A . 0.9700 ?
C12 H12B . 0.9700 ?
C12 C13 . 1.471(3) ?
C13 H13A . 0.9700 ?
C13 H13B . 0.9700 ?
C14 H14A . 0.9700 ?
C14 H14B . 0.9700 ?
C14 C15 . 1.470(3) ?
C15 H15A . 0.9700 ?
C15 H15B . 0.9700 ?

loop_
_geom_hbond_atom_site_label_D
_geom_hbond_atom_site_label_H
_geom_hbond_atom_site_label_A
_geom_hbond_site_symmetry_A
_geom_hbond_distance_DH
_geom_hbond_distance_HA
_geom_hbond_distance_DA
_geom_hbond_angle_DHA
_geom_hbond_publ_flag
O2 H2 O1 4_565 0.95(3) 1.78(3) 2.734(2) 177(3) yes
C11 H11 N3 4_566 0.98 2.61 3.391(2) 137.1 yes
C5 H5 O2 3_666 0.93 2.66 3.564(3) 163.7 yes

loop_
_geom_torsion_atom_site_label_1
_geom_torsion_atom_site_label_2
_geom_torsion_atom_site_label_3
_geom_torsion_atom_site_label_4
_geom_torsion_site_symmetry_1
_geom_torsion_site_symmetry_2
_geom_torsion_site_symmetry_3
_geom_torsion_site_symmetry_4
_geom_torsion
_geom_torsion_publ_flag
N1 N2 N3 C9 . . . . -0.6(2) ?
N1 C1 C2 C3 . . . . 179.09(16) ?
N1 C1 C6 C5 . . . . -178.65(17) ?
N1 C8 C9 N3 . . . . -1.0(2) ?
N1 C8 C9 C10 . . . . 178.57(19) ?
N1 C8 C11 C12 . . . . 125.2(2) ?
N1 C8 C11 C13 . . . . 55.1(3) ?
N2 N1 C1 C2 . . . . -146.14(17) ?
N2 N1 C1 C6 . . . . 31.5(2) ?
N2 N1 C8 C9 . . . . 0.61(19) ?
N2 N1 C8 C11 . . . . -177.98(16) ?
N2 N3 C9 C8 . . . . 1.0(2) ?
N2 N3 C9 C10 . . . . -178.57(17) ?
N3 C9 C10 O1 . . . . 168.7(2) ?
N3 C9 C10 N4 . . . . -12.2(3) ?
N4 C14 C15 O2 . . . . -58.8(3) ?
C1 N1 N2 N3 . . . . -179.30(16) ?
C1 N1 C8 C9 . . . . 179.77(18) ?
C1 N1 C8 C11 . . . . 1.2(3) ?
C1 C2 C3 C4 . . . . -1.0(3) ?
C2 C1 C6 C5 . . . . -1.0(3) ?
C2 C3 C4 C5 . . . . 0.0(3) ?
C2 C3 C4 C7 . . . . -179.8(2) ?
C3 C4 C5 C6 . . . . 0.5(3) ?
C4 C5 C6 C1 . . . . 0.0(3) ?
C6 C1 C2 C3 . . . . 1.5(3) ?
C7 C4 C5 C6 . . . . -179.7(2) ?
C8 N1 N2 N3 . . . . 0.0(2) ?
C8 N1 C1 C2 . . . . 34.7(3) ?
C8 N1 C1 C6 . . . . -147.61(19) ?
C8 C9 C10 O1 . . . . -10.8(3) ?
C8 C9 C10 N4 . . . . 168.3(2) ?
C8 C11 C12 C13 . . . . -111.0(2) ?
C8 C11 C13 C12 . . . . 108.5(2) ?
C9 C8 C11 C12 . . . . -53.0(3) ?
C9 C8 C11 C13 . . . . -123.1(2) ?
C10 N4 C14 C15 . . . . -141.9(2) ?
C11 C8 C9 N3 . . . . 177.49(18) ?
C11 C8 C9 C10 . . . . -3.0(3) ?
C14 N4 C10 O1 . . . . -1.9(3) ?
C14 N4 C10 C9 . . . . 179.0(2) ?

_cod_database_fobs_code 2243928
